data_7111632
loop_
_publ_author_name
'Nakagawa, Keiji'
'Tanaka, Daisuke'
'Horike, Satoshi'
'Shimomura, Satoru'
'Higuchi, Masakazu'
'Kitagawa, Susumu'

_publ_section_title
;
 Enhanced selectivity of CO2 from a ternary gas mixture in an
 interdigitated porous framework
;
_journal_issue 24
_journal_name_full 'Chemical Communications'
_journal_page_first 4258
_journal_page_last 4260
_journal_paper_doi 10.1039/c0cc00027b
_journal_volume 46
_journal_year 2010
_chemical_formula_sum 'C25 H21 N3 O5 Zn'
_chemical_formula_weight 508.82
_chemical_name_systematic
;
?
;
_space_group_IT_number 15
_symmetry_cell_setting monoclinic
_symmetry_space_group_name_Hall '-C 2yc'
_symmetry_space_group_name_H-M 'C 1 2/c 1'
_atom_sites_solution_hydrogens geom
_atom_sites_solution_primary direct
_atom_sites_solution_secondary difmap
_audit_creation_method SHELXL-97
_cell_angle_alpha 90.00
_cell_angle_beta 102.11(7)
_cell_angle_gamma 90.00
_cell_formula_units_Z 8
_cell_length_a 16.14(4)
_cell_length_b 11.35(3)
_cell_length_c 24.67(9)
_cell_measurement_reflns_used 19572
_cell_measurement_temperature 223(2)
_cell_measurement_theta_max 27.68
_cell_measurement_theta_min 3.15
_cell_volume 4419(2)
_computing_cell_refinement crystalclear
_computing_data_collection crystalclear
_computing_data_reduction yadokari
_computing_structure_refinement 'SHELXL-97 (Sheldrick, 1997)'
_computing_structure_solution 'SHELXS-97 (Sheldrick, 1990)'
_diffrn_ambient_temperature 223(2)
_diffrn_measured_fraction_theta_full 0.987
_diffrn_measured_fraction_theta_max 0.987
_diffrn_measurement_device_type CCD
_diffrn_measurement_method \w
_diffrn_radiation_monochromator graphite
_diffrn_radiation_source 'fine-focus sealed tube'
_diffrn_radiation_type MoK\a
_diffrn_radiation_wavelength 0.71070
_diffrn_reflns_av_R_equivalents 0.0495
_diffrn_reflns_av_sigmaI/netI 0.0499
_diffrn_reflns_limit_h_max 21
_diffrn_reflns_limit_h_min -20
_diffrn_reflns_limit_k_max 14
_diffrn_reflns_limit_k_min -14
_diffrn_reflns_limit_l_max 32
_diffrn_reflns_limit_l_min -32
_diffrn_reflns_number 19572
_diffrn_reflns_theta_full 27.68
_diffrn_reflns_theta_max 27.68
_diffrn_reflns_theta_min 3.15
_exptl_absorpt_coefficient_mu 1.155
_exptl_absorpt_correction_T_max 0.8018
_exptl_absorpt_correction_T_min 0.8018
_exptl_absorpt_correction_type empirical
_exptl_absorpt_process_details '(REQABA; Jacobson.,1998)'
_exptl_crystal_colour colorless
_exptl_crystal_density_diffrn 1.530
_exptl_crystal_density_method 'not measured'
_exptl_crystal_description plate
_exptl_crystal_F_000 2096
_exptl_crystal_size_max 0.20
_exptl_crystal_size_mid 0.20
_exptl_crystal_size_min 0.20
_refine_diff_density_max 2.029
_refine_diff_density_min -1.032
_refine_diff_density_rms 0.139
_refine_ls_extinction_method none
_refine_ls_goodness_of_fit_ref 1.656
_refine_ls_hydrogen_treatment constr
_refine_ls_matrix_type full
_refine_ls_number_parameters 307
_refine_ls_number_reflns 5102
_refine_ls_number_restraints 0
_refine_ls_restrained_S_all 1.656
_refine_ls_R_factor_all 0.0961
_refine_ls_R_factor_gt 0.0777
_refine_ls_shift/su_max 0.000
_refine_ls_shift/su_mean 0.000
_refine_ls_structure_factor_coef Fsqd
_refine_ls_weighting_details 'calc w=1/[\s^2^(Fo^2^)+(0.1000P)^2^+0.0000P] where P=(Fo^2^+2Fc^2^)/3'
_refine_ls_weighting_scheme calc
_refine_ls_wR_factor_gt 0.2335
_refine_ls_wR_factor_ref 0.2558
_reflns_number_gt 3851
_reflns_number_total 5102
_reflns_threshold_expression >2sigma(I)
_cod_data_source_file c0cc00027bsup1.cif
_cod_data_source_block cid
_cod_original_cell_volume 4419(23)
_cod_original_sg_symbol_H-M C2/c
_cod_database_code 7111632

loop_
_symmetry_equiv_pos_as_xyz
'x, y, z'
'-x, y, -z+1/2'
'x+1/2, y+1/2, z'
'-x+1/2, y+1/2, -z+1/2'
'-x, -y, -z'
'x, -y, z-1/2'
'-x+1/2, -y+1/2, -z'
'x+1/2, -y+1/2, z-1/2'

loop_
_atom_site_label
_atom_site_type_symbol
_atom_site_fract_x
_atom_site_fract_y
_atom_site_fract_z
_atom_site_U_iso_or_equiv
_atom_site_adp_type
_atom_site_occupancy
_atom_site_symmetry_multiplicity
_atom_site_calc_flag
_atom_site_refinement_flags
Zn1 Zn 0.08543(3) 0.49638(3) 0.201937(18) 0.0236(2) Uani 1 1 d .
C11 C 0.1361(3) 0.4657(4) 0.41976(16) 0.0285(8) Uani 1 1 d .
H2 H 0.0795 0.4911 0.4146 0.034 Uiso 1 1 calc R
C12 C 0.1490(3) 0.4654(4) 0.52042(17) 0.0305(9) Uani 1 1 d .
H3 H 0.0921 0.4894 0.5155 0.037 Uiso 1 1 calc R
C13 C 0.1222(3) 0.4796(3) 0.31842(17) 0.0238(8) Uani 1 1 d .
C14 C 0.1721(3) 0.4496(3) 0.37517(15) 0.0279(9) Uani 1 1 d .
C15 C 0.1836(3) 0.4445(3) 0.47385(16) 0.0281(8) Uani 1 1 d .
C16 C 0.1965(3) 0.4514(4) 0.57318(16) 0.0320(9) Uani 1 1 d .
C17 C 0.2677(3) 0.4035(4) 0.48169(17) 0.0354(10) Uani 1 1 d .
C18 C 0.3023(3) 0.3845(4) 0.43440(19) 0.0430(12) Uani 1 1 d .
H4 H 0.3579 0.3557 0.4385 0.052 Uiso 1 1 calc R
C19 C 0.2555(3) 0.4078(4) 0.38270(17) 0.0379(10) Uani 1 1 d .
H5 H 0.2796 0.3956 0.3516 0.045 Uiso 1 1 calc R
C20 C 0.2793(3) 0.4101(5) 0.58065(18) 0.0435(11) Uani 1 1 d .
H6 H 0.3114 0.3988 0.6167 0.052 Uiso 1 1 calc R
C21 C 0.3145(3) 0.3858(5) 0.53611(19) 0.0477(12) Uani 1 1 d .
H7 H 0.3703 0.3570 0.5418 0.057 Uiso 1 1 calc R
O3 O 0.0452(2) 0.4985(2) 0.31164(14) 0.0315(7) Uani 1 1 d .
O4 O 0.0806(2) 0.4931(2) 0.61486(14) 0.0306(7) Uani 1 1 d .
O5 O 0.1616(2) 0.4826(2) 0.27968(12) 0.0276(6) Uani 1 1 d .
O6 O 0.2065(2) 0.4872(3) 0.66864(13) 0.0365(8) Uani 1 1 d .
N1 N 0.0811(2) 0.3065(3) 0.20159(13) 0.0272(8) Uani 1 1 d .
N2 N 0.0813(2) -0.3151(3) 0.20662(13) 0.0267(8) Uani 1 1 d .
C24 C 0.0809(2) 0.0611(4) 0.20377(15) 0.0269(9) Uani 1 1 d .
C25 C 0.0807(2) -0.0706(4) 0.20490(16) 0.0258(9) Uani 1 1 d .
C34 C 0.1592(3) 0.4779(3) 0.62228(18) 0.0314(9) Uani 1 1 d .
C26 C 0.0348(3) -0.2569(4) 0.16442(18) 0.0334(10) Uani 1 1 d .
H8 H 0.0016 -0.2997 0.1351 0.040 Uiso 1 1 calc R
C27 C 0.0153(3) 0.2446(4) 0.1744(2) 0.0382(11) Uani 1 1 d .
H9 H -0.0311 0.2860 0.1536 0.046 Uiso 1 1 calc R
C28 C 0.1513(3) 0.1235(3) 0.23121(18) 0.0328(9) Uani 1 1 d .
H10 H 0.1995 0.0843 0.2510 0.039 Uiso 1 1 calc R
C29 C 0.1481(3) 0.2463(3) 0.22848(19) 0.0332(10) Uani 1 1 d .
H11 H 0.1959 0.2889 0.2466 0.040 Uiso 1 1 calc R
C30 C 0.0112(3) 0.1233(4) 0.1749(2) 0.0375(11) Uani 1 1 d .
H12 H -0.0376 0.0836 0.1563 0.045 Uiso 1 1 calc R
C31 C 0.0335(3) -0.1347(4) 0.16210(19) 0.0382(11) Uani 1 1 d .
H13 H 0.0004 -0.0959 0.1314 0.046 Uiso 1 1 calc R
C32 C 0.1275(3) -0.1325(3) 0.24995(17) 0.0323(9) Uani 1 1 d .
H14 H 0.1597 -0.0924 0.2806 0.039 Uiso 1 1 calc R
C33 C 0.1252(3) -0.2539(3) 0.24840(18) 0.0309(9) Uani 1 1 d .
H15 H 0.1568 -0.2953 0.2788 0.037 Uiso 1 1 calc R
N3 N 0.1266(5) 0.2129(6) 0.0296(3) 0.097(2) Uani 1 1 d .
C35 C 0.1775(6) 0.2058(6) 0.0813(3) 0.093(3) Uani 1 1 d .
H16 H 0.1448 0.2247 0.1089 0.139 Uiso 1 1 calc R
H17 H 0.2240 0.2611 0.0841 0.139 Uiso 1 1 calc R
H18 H 0.1998 0.1264 0.0876 0.139 Uiso 1 1 calc R
C36 C 0.1503(7) 0.1908(9) -0.0183(4) 0.109(3) Uani 1 1 d .
H1 H 0.2076 0.1726 -0.0166 0.130 Uiso 1 1 calc R
O7 O 0.1046(7) 0.1926(8) -0.0623(4) 0.200(5) Uani 1 1 d .
C37 C 0.0428(8) 0.2403(13) 0.0253(6) 0.200(7) Uani 1 1 d .
H19 H 0.0317 0.2528 0.0620 0.301 Uiso 1 1 calc R
H20 H 0.0080 0.1759 0.0073 0.301 Uiso 1 1 calc R
H21 H 0.0295 0.3115 0.0035 0.301 Uiso 1 1 calc R

loop_
_atom_site_aniso_label
_atom_site_aniso_U_11
_atom_site_aniso_U_22
_atom_site_aniso_U_33
_atom_site_aniso_U_23
_atom_site_aniso_U_13
_atom_site_aniso_U_12
Zn1 0.0275(4) 0.0216(3) 0.0214(3) 0.00066(13) 0.0043(2) -0.00032(15)
C11 0.023(2) 0.0305(18) 0.032(2) -0.0002(16) 0.0058(16) 0.0012(16)
C12 0.027(2) 0.037(2) 0.029(2) 0.0006(17) 0.0074(17) -0.0008(17)
C13 0.028(2) 0.0190(15) 0.0237(19) -0.0010(13) 0.0032(16) -0.0001(14)
C14 0.032(2) 0.0258(18) 0.0232(18) 0.0007(14) 0.0010(16) 0.0019(16)
C15 0.028(2) 0.0298(19) 0.0278(19) -0.0022(15) 0.0078(16) 0.0013(16)
C16 0.037(2) 0.033(2) 0.0267(19) 0.0024(16) 0.0068(18) -0.0003(18)
C17 0.033(2) 0.045(2) 0.028(2) 0.0001(17) 0.0048(17) 0.0061(19)
C18 0.025(2) 0.066(3) 0.040(2) 0.007(2) 0.0110(19) 0.014(2)
C19 0.039(3) 0.050(3) 0.028(2) 0.0025(18) 0.0148(19) 0.008(2)
C20 0.032(3) 0.067(3) 0.030(2) 0.005(2) 0.0034(19) 0.007(2)
C21 0.029(2) 0.081(4) 0.031(2) 0.006(2) 0.0028(19) 0.010(2)
O3 0.0271(17) 0.0373(18) 0.0284(17) 0.0044(10) 0.0017(13) 0.0000(11)
O4 0.0346(18) 0.0329(16) 0.0264(16) 0.0009(10) 0.0112(13) 0.0037(11)
O5 0.0333(17) 0.0285(13) 0.0218(14) 0.0033(10) 0.0076(12) 0.0017(11)
O6 0.041(2) 0.0493(19) 0.0186(15) -0.0008(11) 0.0060(14) -0.0020(13)
N1 0.028(2) 0.0236(18) 0.0283(18) 0.0037(12) 0.0029(15) 0.0004(12)
N2 0.0254(19) 0.0237(17) 0.0309(18) 0.0012(12) 0.0060(15) 0.0001(12)
C24 0.026(2) 0.025(2) 0.029(2) -0.0002(14) 0.0030(17) -0.0015(14)
C25 0.025(2) 0.0205(19) 0.035(2) 0.0008(14) 0.0112(18) 0.0002(14)
C34 0.038(3) 0.0261(18) 0.031(2) 0.0012(16) 0.0085(19) -0.0008(17)
C26 0.041(3) 0.0209(18) 0.034(2) 0.0004(16) -0.0001(19) -0.0019(17)
C27 0.041(3) 0.024(2) 0.042(3) 0.0012(18) -0.008(2) 0.0042(18)
C28 0.028(2) 0.0247(19) 0.041(2) 0.0012(17) -0.0036(18) 0.0024(16)
C29 0.030(2) 0.0208(18) 0.047(3) -0.0007(17) 0.0035(19) 0.0049(16)
C30 0.026(2) 0.028(2) 0.052(3) -0.0062(19) -0.007(2) 0.0020(17)
C31 0.043(3) 0.027(2) 0.038(2) 0.0011(18) -0.006(2) 0.0000(19)
C32 0.038(2) 0.0238(19) 0.034(2) -0.0033(15) 0.0048(18) -0.0043(17)
C33 0.036(2) 0.0200(18) 0.035(2) 0.0015(15) 0.0036(18) 0.0002(16)
N3 0.090(5) 0.131(6) 0.066(4) 0.014(4) 0.008(4) 0.034(4)
C35 0.144(8) 0.072(5) 0.061(4) -0.002(3) 0.019(5) 0.029(5)
C36 0.102(7) 0.142(8) 0.073(6) -0.016(5) -0.001(5) 0.022(6)
O7 0.228(11) 0.224(10) 0.110(6) -0.032(6) -0.049(7) 0.070(8)
C37 0.106(10) 0.320(19) 0.175(13) 0.030(13) 0.030(9) -0.111(12)

loop_
_atom_type_symbol
_atom_type_description
_atom_type_scat_dispersion_real
_atom_type_scat_dispersion_imag
_atom_type_scat_source
C C 0.0033 0.0016 'International Tables Vol C Tables 4.2.6.8 and 6.1.1.4'
H H 0.0000 0.0000 'International Tables Vol C Tables 4.2.6.8 and 6.1.1.4'
N N 0.0061 0.0033 'International Tables Vol C Tables 4.2.6.8 and 6.1.1.4'
O O 0.0106 0.0060 'International Tables Vol C Tables 4.2.6.8 and 6.1.1.4'
Zn Zn 0.2839 1.4301 'International Tables Vol C Tables 4.2.6.8 and 6.1.1.4'

loop_
_geom_angle_atom_site_label_1
_geom_angle_atom_site_label_2
_geom_angle_atom_site_label_3
_geom_angle
_geom_angle_site_symmetry_1
_geom_angle_site_symmetry_3
O5 Zn1 O3 122.86(17) . 2
O5 Zn1 O4 146.22(19) . 6_565
O3 Zn1 O4 90.88(16) 2 6_565
O5 Zn1 N2 92.57(11) . 1_565
O3 Zn1 N2 87.42(11) 2 1_565
O4 Zn1 N2 90.19(11) 6_565 1_565
O5 Zn1 N1 86.57(11) . .
O3 Zn1 N1 88.85(11) 2 .
O4 Zn1 N1 93.31(10) 6_565 .
N2 Zn1 N1 174.92(14) 1_565 .
O5 Zn1 O6 87.3(2) . 6_565
O3 Zn1 O6 149.73(17) 2 6_565
O4 Zn1 O6 59.11(16) 6_565 6_565
N2 Zn1 O6 88.67(12) 1_565 6_565
N1 Zn1 O6 96.29(12) . 6_565
O5 Zn1 C34 116.7(3) . 6_565
O3 Zn1 C34 120.4(2) 2 6_565
O4 Zn1 C34 29.87(18) 6_565 6_565
N2 Zn1 C34 87.23(13) 1_565 6_565
N1 Zn1 C34 97.63(13) . 6_565
O6 Zn1 C34 29.38(14) 6_565 6_565
C14 C11 C15 120.2(5) . .
C14 C11 H2 119.9 . .
C15 C11 H2 119.9 . .
C16 C12 C15 121.2(5) . .
C16 C12 H3 119.4 . .
C15 C12 H3 119.4 . .
O3 C13 O5 123.2(4) . .
O3 C13 C14 119.5(4) . .
O5 C13 C14 117.3(4) . .
C11 C14 C19 119.9(4) . .
C11 C14 C13 119.2(4) . .
C19 C14 C13 120.8(4) . .
C12 C15 C17 118.8(4) . .
C12 C15 C11 121.1(5) . .
C17 C15 C11 120.1(4) . .
C12 C16 C20 119.6(4) . .
C12 C16 C34 120.3(5) . .
C20 C16 C34 120.0(4) . .
C21 C17 C15 119.1(4) . .
C21 C17 C18 122.6(5) . .
C15 C17 C18 118.3(4) . .
C19 C18 C17 120.3(5) . .
C19 C18 H4 119.8 . .
C17 C18 H4 119.8 . .
C18 C19 C14 121.1(4) . .
C18 C19 H5 119.4 . .
C14 C19 H5 119.4 . .
C21 C20 C16 120.7(4) . .
C21 C20 H6 119.6 . .
C16 C20 H6 119.6 . .
C20 C21 C17 120.5(5) . .
C20 C21 H7 119.8 . .
C17 C21 H7 119.8 . .
C13 O3 Zn1 169.3(3) . 2
C34 O4 Zn1 92.2(3) . 6_566
C13 O5 Zn1 114.4(4) . .
C34 O6 Zn1 86.1(4) . 6_566
C29 N1 C27 117.3(4) . .
C29 N1 Zn1 119.2(3) . .
C27 N1 Zn1 123.4(3) . .
C33 N2 C26 118.3(4) . .
C33 N2 Zn1 123.4(3) . 1_545
C26 N2 Zn1 118.3(3) . 1_545
C28 C24 C30 118.7(4) . .
C28 C24 C25 120.4(3) . .
C30 C24 C25 120.9(3) . .
C31 C25 C32 117.8(4) . .
C31 C25 C24 121.2(3) . .
C32 C25 C24 121.0(3) . .
O6 C34 O4 122.0(5) . .
O6 C34 C16 119.4(5) . .
O4 C34 C16 118.5(4) . .
O6 C34 Zn1 64.5(4) . 6_566
O4 C34 Zn1 57.9(3) . 6_566
C16 C34 Zn1 173.7(3) . 6_566
N2 C26 C31 122.1(4) . .
N2 C26 H8 118.9 . .
C31 C26 H8 118.9 . .
N1 C27 C30 123.8(4) . .
N1 C27 H9 118.1 . .
C30 C27 H9 118.1 . .
C24 C28 C29 117.9(4) . .
C24 C28 H10 121.1 . .
C29 C28 H10 121.1 . .
N1 C29 C28 123.6(4) . .
N1 C29 H11 118.2 . .
C28 C29 H11 118.2 . .
C27 C30 C24 118.5(4) . .
C27 C30 H12 120.7 . .
C24 C30 H12 120.7 . .
C25 C31 C26 119.7(4) . .
C25 C31 H13 120.1 . .
C26 C31 H13 120.1 . .
C33 C32 C25 118.3(4) . .
C33 C32 H14 120.8 . .
C25 C32 H14 120.8 . .
N2 C33 C32 123.7(4) . .
N2 C33 H15 118.2 . .
C32 C33 H15 118.2 . .
C36 N3 C35 125.8(9) . .
C36 N3 C37 115.6(9) . .
C35 N3 C37 118.5(9) . .
N3 C35 H16 109.5 . .
N3 C35 H17 109.5 . .
H16 C35 H17 109.5 . .
N3 C35 H18 109.5 . .
H16 C35 H18 109.5 . .
H17 C35 H18 109.5 . .
O7 C36 N3 124.8(11) . .
O7 C36 H1 117.6 . .
N3 C36 H1 117.6 . .
N3 C37 H19 109.5 . .
N3 C37 H20 109.5 . .
H19 C37 H20 109.5 . .
N3 C37 H21 109.5 . .
H19 C37 H21 109.5 . .
H20 C37 H21 109.5 . .

loop_
_geom_bond_atom_site_label_1
_geom_bond_atom_site_label_2
_geom_bond_distance
_geom_bond_site_symmetry_2
Zn1 O5 2.055(7) .
Zn1 O3 2.065(6) 2
Zn1 O4 2.136(8) 6_565
Zn1 N2 2.144(7) 1_565
Zn1 N1 2.156(7) .
Zn1 O6 2.280(6) 6_565
Zn1 C34 2.519(8) 6_565
C11 C14 1.360(7) .
C11 C15 1.413(7) .
C11 H2 0.9400 .
C12 C16 1.375(7) .
C12 C15 1.399(7) .
C12 H3 0.9400 .
C13 O3 1.236(6) .
C13 O5 1.255(6) .
C13 C14 1.501(7) .
C14 C19 1.403(7) .
C15 C17 1.410(7) .
C16 C20 1.391(7) .
C16 C34 1.492(7) .
C17 C21 1.410(7) .
C17 C18 1.412(7) .
C18 C19 1.365(7) .
C18 H4 0.9400 .
C19 H5 0.9400 .
C20 C21 1.367(8) .
C20 H6 0.9400 .
C21 H7 0.9400 .
O3 Zn1 2.065(6) 2
O4 C34 1.256(7) .
O4 Zn1 2.136(8) 6_566
O6 C34 1.239(6) .
O6 Zn1 2.280(6) 6_566
N1 C29 1.332(6) .
N1 C27 1.332(6) .
N2 C33 1.320(6) .
N2 C26 1.325(6) .
N2 Zn1 2.144(7) 1_545
C24 C28 1.389(6) .
C24 C30 1.391(6) .
C24 C25 1.495(8) .
C25 C31 1.374(6) .
C25 C32 1.395(6) .
C34 Zn1 2.519(8) 6_566
C26 C31 1.388(7) .
C26 H8 0.9400 .
C27 C30 1.378(7) .
C27 H9 0.9400 .
C28 C29 1.397(6) .
C28 H10 0.9400 .
C29 H11 0.9400 .
C30 H12 0.9400 .
C31 H13 0.9400 .
C32 C33 1.378(6) .
C32 H14 0.9400 .
C33 H15 0.9400 .
N3 C36 1.339(12) .
N3 C35 1.366(10) .
N3 C37 1.370(14) .
C35 H16 0.9700 .
C35 H17 0.9700 .
C35 H18 0.9700 .
C36 O7 1.178(9) .
C36 H1 0.9400 .
C37 H19 0.9700 .
C37 H20 0.9700 .
C37 H21 0.9700 .
